data_2004310
loop_
_publ_author_name
'Ladjeroud, Z.'
'Balegroune, F.'
'Guehria, A.'
'Benziada, L.'
'Triki, S.'

_publ_section_title
;
 K~3~Nb~3~Ti~2~O~11~F~4~
;
_journal_issue 12
_journal_name_full 'Acta Crystallographica Section C'
_journal_page_first 2459
_journal_page_last 2461
_journal_paper_doi 10.1107/S0108270195007980
_journal_volume 51
_journal_year 1995
_chemical_formula_sum 'F4 K3 Nb3 O11 Ti2'
_chemical_formula_weight 743.8
_space_group_IT_number 127
_symmetry_cell_setting tetragonal
_symmetry_space_group_name_Hall '-P 4 2ab'
_symmetry_space_group_name_H-M 'P 4/m b m'
_atom_type_scat_source IntTabIV
_cell_angle_alpha 90
_cell_angle_beta 90
_cell_angle_gamma 90
_cell_formula_units_Z 2
_cell_length_a 12.582(2)
_cell_length_b 12.582(2)
_cell_length_c 3.937(2)
_cell_measurement_reflns_used 25
_cell_measurement_temperature 293
_cell_measurement_theta_max 13.5
_cell_measurement_theta_min 7
_cell_volume 623.3(3)
_diffrn_measurement_device 'Enraf-Nonius CAD-4'
_diffrn_measurement_method '   \q-2\q'
_diffrn_radiation_type MoK\a
_diffrn_radiation_wavelength 0.71073
_diffrn_reflns_av_R_equivalents 0.031
_diffrn_reflns_limit_h_max 5
_diffrn_reflns_limit_h_min 0
_diffrn_reflns_limit_k_max 17
_diffrn_reflns_limit_k_min 0
_diffrn_reflns_limit_l_max 17
_diffrn_reflns_limit_l_min 0
_diffrn_reflns_number 1016
_diffrn_reflns_theta_max 30
_diffrn_standards_decay_% 0.2
_diffrn_standards_interval_time 60
_diffrn_standards_number 3
_exptl_absorpt_coefficient_mu 4.89
_exptl_absorpt_correction_T_max 0.51
_exptl_absorpt_correction_T_min 0.22
_exptl_absorpt_correction_type 'empirique (Walker & Stuart, 1983)'
_exptl_crystal_colour incolore
_exptl_crystal_density_diffrn 3.964
_exptl_crystal_density_meas 3.94(2)
_exptl_crystal_description prismatique
_exptl_crystal_size_max 0.32
_exptl_crystal_size_mid 0.25
_exptl_crystal_size_min 0.12
_refine_diff_density_max 1.983
_refine_diff_density_min -2.884
_refine_ls_extinction_coef 2.519E-7
_refine_ls_extinction_method 'Stout & Jensen (1968)'
_refine_ls_goodness_of_fit_obs 2.136
_refine_ls_number_parameters 42
_refine_ls_number_reflns 343
_refine_ls_R_factor_obs 0.047
_refine_ls_shift/esd_max 0.02
_refine_ls_structure_factor_coef F
_refine_ls_weighting_details 'w = 4F~o~^2^/[\s(I)^2^+(0.06F~o~^2^)^2^]'
_refine_ls_weighting_scheme calc
_refine_ls_wR_factor_obs 0.072
_reflns_number_observed 406
_reflns_number_total 544
_reflns_observed_criterion I>6\s(I)
_cod_data_source_file pa1178.cif
_cod_data_source_block pa1178a
_cod_depositor_comments
;
The following automatic conversions were performed:

'_refine_ls_weighting_scheme' value 'w =
4F~o~^2^/[\s(I)^2^+(0.06F~o~^2^)^2^]' was changed to 'calc'. New tag
'_refine_ls_weighting_details' was created. The value of the new tag
was set to 'w = 4F~o~^2^/[\s(I)^2^+(0.06F~o~^2^)^2^]'.

Automatic conversion script
Id: cif_fix_values 3143 2015-03-26 13:38:13Z robertas 
;
_cod_original_cell_volume 623.0(10)
_cod_original_formula_sum 'K3 Nb3 Ti2 F4 O11'
_cod_database_code 2004310

loop_
_symmetry_equiv_pos_as_xyz
x,y,z
x,y,-z
y,-x,-z
-y,x,-z
1/2+x,1/2-y,z
1/2-x,1/2+y,z
1/2-y,1/2-x,z
1/2+y,1/2+x,z
-x,-y,-z
-x,-y,z
-y,x,z
y,-x,z
1/2-x,1/2+y,-z
1/2+x,1/2-y,-z
1/2+y,1/2+x,-z
1/2-y,1/2-x,-z

loop_
_atom_site_label
_atom_site_fract_x
_atom_site_fract_y
_atom_site_fract_z
_atom_site_B_iso_or_equiv
ST1 0.07269(8) 0.21451(8) 0.500 2.15(2)
ST2 0.000 0.500 0.500 1.78(2)
K1 0.000 0.000 0.000 2.84(5)
K2 0.1731(2) 0.6731(2) 0.000 3.25(3)
F 0.000 0.500 0.000 2.8(1)
OF1 0.1410(4) 0.0701(3) 0.500 1.34(9)
OF2 0.3450(4) 0.0019(4) 0.500 1.75(9)
OF3 0.0770(4) 0.2071(4) 0.000 1.51(9)
O 0.2862(4) 0.7862(4) 0.500 1.11(8)

loop_
_geom_angle_atom_site_label_1
_geom_angle_atom_site_label_2
_geom_angle_atom_site_label_3
_geom_angle_site_symmetry_1
_geom_angle_site_symmetry_3
_geom_angle
_geom_angle_publ_flag
OF1 ST1 OF1 . 11 88.0(2) yes
OF1 ST1 OF2 . 11 175.6(2) yes
OF1 ST1 OF3 . . 86.9(2) yes
OF1 ST1 O . 11_655 91.6(2) yes
OF1 ST1 OF2 11 11 87.5(2) yes
OF1 ST1 OF3 11 . 90.10(10) yes
OF1 ST1 O 11 11_655 179.7(6) yes
OF2 ST1 OF3 11 . 93.1(2) yes
OF2 ST1 O 11 11_655 92.8(2) yes
OF3 ST1 OF3 . 1_556 173.7(2) yes
OF3 ST1 O . 11_655 89.80(10) yes
F ST2 F . 1_556 180.0 yes
F ST2 OF2 . 11 90.0 yes
OF2 ST2 OF2 11 3_566 180.0 yes
OF2 ST2 OF2 3_566 13_556 88.6(2) yes
OF2 ST2 OF2 11 13_556 91.4(2) yes
ST1 OF2 ST2 3_556 11_655 149.5(3) yes

loop_
_geom_bond_atom_site_label_1
_geom_bond_atom_site_label_2
_geom_bond_site_symmetry_2
_geom_bond_distance
_geom_bond_publ_flag
ST1 OF1 . 2.010(5) yes
ST1 OF1 11 2.021(5) yes
ST1 OF2 11 1.892(5) yes
ST1 OF3 . 1.9715(10) yes
ST1 O 11_655 1.991(3) yes
ST2 F . 1.9680(10) yes
ST2 OF2 11 1.950(5) yes
